data_4133346
loop_
_publ_author_name
'Cirulli, Martina'
'Kaur, Amanpreet'
'Lewis, James E. M.'
'Zhang, Zhihui'
'Kitchen, Jonathan A.'
'Goldup, Stephen M.'
'Roessler, Maxie M.'

_publ_section_title
;
 Rotaxane-Based Transition Metal Complexes: Effect of the Mechanical Bond
 on Structure and Electronic Properties.
;
_journal_issue 2
_journal_name_full 'Journal of the American Chemical Society'
_journal_page_first 879
_journal_page_last 889
_journal_paper_doi 10.1021/jacs.8b09715
_journal_volume 141
_journal_year 2019
_chemical_formula_moiety 'C64 H82 Cu N6 O3, 0.6(C2 H3 N), 2(Cl O4), 0.4(O)'
_chemical_formula_sum 'C65.2 H83.8 Cl2 Cu N6.6 O11.4'
_chemical_formula_weight 1276.82
_space_group_crystal_system monoclinic
_space_group_IT_number 14
_space_group_name_Hall '-P 2yn'
_space_group_name_H-M_alt 'P 1 21/n 1'
_atom_sites_solution_hydrogens mixed
_atom_sites_solution_primary dual
_audit_creation_date 2018-04-18
_audit_creation_method
;
Olex2 1.2
(compiled Nov 22 2016 11:51:51 for OlexSys, GUI svn.r5269)
;
_cell_angle_alpha 90
_cell_angle_beta 90.603(2)
_cell_angle_gamma 90
_cell_formula_units_Z 4
_cell_length_a 12.0642(2)
_cell_length_b 16.2582(2)
_cell_length_c 33.1294(6)
_cell_measurement_reflns_used 11143
_cell_measurement_temperature 100
_cell_measurement_theta_max 27.6200
_cell_measurement_theta_min 3.0920
_cell_volume 6497.71(18)
_computing_cell_refinement 'CrysAlisPro 1.171.39.34b (Rigaku OD, 2017)'
_computing_data_collection 'CrysAlisPro 1.171.39.34b (Rigaku OD, 2017)'
_computing_data_reduction 'CrysAlisPro 1.171.39.34b (Rigaku OD, 2017)'
_computing_molecular_graphics 'Olex2 (Dolomanov et al., 2009)'
_computing_publication_material 'Olex2 (Dolomanov et al., 2009)'
_computing_structure_refinement 'ShelXL (Sheldrick, 2015)'
_computing_structure_solution 'ShelXT (Sheldrick, 2015)'
_diffrn_ambient_temperature 100.15
_diffrn_detector 'CCD plate'
_diffrn_measured_fraction_theta_full 0.9891
_diffrn_measured_fraction_theta_max 0.8832
_diffrn_measurement_details
;
List of Runs (angles in degrees, time in seconds):

  # Type    Start    End  Width  t~exp~   \w     \q     \k     \f   Frames
--------------------------------------------------------------------------
  1  \w    -51.00  14.00   1.00    1.10    --  -16.70 -38.00-180.00   65
  2  \w    -50.00   8.00   1.00    1.10    --  -16.70  38.00 120.00   58
  3  \w     19.00  63.00   1.00    1.10    --  -16.70  38.00 120.00   44
  4  \w    -99.00 -26.00   1.00    1.10    --  -16.70 -72.00 120.00   73
  5  \w    -22.00  21.00   1.00    1.10    --  -16.70 -72.00 120.00   43
  6  \w   -105.00 -68.00   1.00    1.10    --  -16.70 -38.00-180.00   37
;
_diffrn_measurement_device 'four-circle diffractometer'
_diffrn_measurement_device_type 'Rigaku AFC12'
_diffrn_measurement_method '\w scans'
_diffrn_orient_matrix_type 'CrysAlisPro convention (1999,Acta A55,543-557)'
_diffrn_orient_matrix_UB_11 -0.0247656000
_diffrn_orient_matrix_UB_12 0.0166697000
_diffrn_orient_matrix_UB_13 -0.0177071000
_diffrn_orient_matrix_UB_21 -0.0346517000
_diffrn_orient_matrix_UB_22 0.0250399000
_diffrn_orient_matrix_UB_23 0.0120399000
_diffrn_orient_matrix_UB_31 0.0405242000
_diffrn_orient_matrix_UB_32 0.0315983000
_diffrn_orient_matrix_UB_33 -0.0002079000
_diffrn_radiation_monochromator mirror
_diffrn_radiation_probe x-ray
_diffrn_radiation_type 'Mo K\a'
_diffrn_radiation_wavelength 0.71073
_diffrn_reflns_av_R_equivalents 0.0575
_diffrn_reflns_av_unetI/netI 0.0823
_diffrn_reflns_Laue_measured_fraction_full 0.993
_diffrn_reflns_Laue_measured_fraction_max 0.993
_diffrn_reflns_limit_h_max 10
_diffrn_reflns_limit_h_min -14
_diffrn_reflns_limit_k_max 19
_diffrn_reflns_limit_k_min -19
_diffrn_reflns_limit_l_max 40
_diffrn_reflns_limit_l_min -40
_diffrn_reflns_number 38064
_diffrn_reflns_point_group_measured_fraction_full 0.993
_diffrn_reflns_point_group_measured_fraction_max 0.993
_diffrn_reflns_theta_full 25.242
_diffrn_reflns_theta_max 25.497
_diffrn_reflns_theta_min 3.022
_diffrn_source 'Rotating-anode X-ray tube'
_diffrn_source_type 'Rigaku (Mo) X-ray Source'
_exptl_absorpt_coefficient_mu 0.483
_exptl_absorpt_correction_T_max 1.00000
_exptl_absorpt_correction_T_min 0.20065
_exptl_absorpt_correction_type multi-scan
_exptl_absorpt_process_details
;
CrysAlisPro 1.171.39.34b (Rigaku Oxford Diffraction, 2017)
Empirical absorption correction using spherical harmonics,
 implemented in SCALE3 ABSPACK scaling algorithm.
;
_exptl_crystal_colour 'clear blue'
_exptl_crystal_colour_lustre clear
_exptl_crystal_colour_primary blue
_exptl_crystal_density_diffrn 1.305
_exptl_crystal_description block
_exptl_crystal_F_000 2702
_exptl_crystal_size_max 0.25
_exptl_crystal_size_mid 0.15
_exptl_crystal_size_min 0.1
_refine_diff_density_max 1.160
_refine_diff_density_min -0.988
_refine_diff_density_rms 0.131
_refine_ls_extinction_method none
_refine_ls_goodness_of_fit_ref 1.046
_refine_ls_hydrogen_treatment mixed
_refine_ls_matrix_type full
_refine_ls_number_parameters 815
_refine_ls_number_reflns 12008
_refine_ls_number_restraints 2
_refine_ls_restrained_S_all 1.046
_refine_ls_R_factor_all 0.1098
_refine_ls_R_factor_gt 0.0728
_refine_ls_shift/su_max 0.001
_refine_ls_shift/su_mean 0.000
_refine_ls_structure_factor_coef Fsqd
_refine_ls_weighting_details 'w=1/[\s^2^(Fo^2^)+(0.1596P)^2^+4.7245P] where P=(Fo^2^+2Fc^2^)/3'
_refine_ls_weighting_scheme calc
_refine_ls_wR_factor_gt 0.2094
_refine_ls_wR_factor_ref 0.2619
_reflns_Friedel_coverage 0.000
_reflns_number_gt 8379
_reflns_number_total 12008
_reflns_threshold_expression 'I > 2\s(I)'
_cod_data_source_file ja8b09715_si_001.cif
_cod_data_source_block 4-Cu(II)
_cod_original_formula_sum 'C65.20 H83.80 Cl2 Cu N6.60 O11.40'
_cod_database_code 4133346
_chemical_oxdiff_formula C50H50N6O10Cl8Cu1
_chemical_oxdiff_usercomment EA617
_shelx_space_group_comment
;
The symmetry employed for this shelxl refinement is uniquely defined
by the following loop, which should always be used as a source of
symmetry information in preference to the above space-group names.
They are only intended as comments.
;
_shelx_estimated_absorpt_t_max 0.953
_shelx_estimated_absorpt_t_min 0.889
_reflns_odcompleteness_completeness 98.91
_reflns_odcompleteness_iscentric 1
_reflns_odcompleteness_theta 27.42
_olex2_refinement_description
;
1. Fixed Uiso
 At 1.2 times of:
  All C(H) groups, All C(H,H) groups
 At 1.5 times of:
  All C(H,H,H) groups
2. Restrained distances
 O1-H1A
 0.85 with sigma of 0.02
 H1B-O1
 0.85 with sigma of 0.02
3. Others
 Fixed Sof: N71(0.6) C71(0.6) C72(0.6) H72A(0.6) H72B(0.6) H72C(0.6) O81(0.4)
4.a Secondary CH2 refined with riding coordinates:
 C11(H11A,H11B), C12(H12A,H12B), C13(H13A,H13B), C20(H20A,H20B), C21(H21A,
 H21B), C22(H22A,H22B), C23(H23A,H23B), C30(H30A,H30B), C31(H31A,H31B),
 C32(H32A,H32B)
4.b Aromatic/amide H refined with riding coordinates:
 C2(H2), C3(H3), C4(H4), C7(H7), C8(H8), C9(H9), C15(H15), C16(H16), C18(H18),
 C19(H19), C25(H25), C26(H26), C28(H28), C29(H29), C33(H33), C36(H36), C38(H38),
  C40(H40), C50(H50), C52(H52), C54(H54)
4.c Idealised Me refined as rotating group:
 C42(H42A,H42B,H42C), C43(H43A,H43B,H43C), C44(H44A,H44B,H44C), C46(H46A,H46B,
 H46C), C47(H47A,H47B,H47C), C48(H48A,H48B,H48C), C56(H56A,H56B,H56C), C57(H57A,
 H57B,H57C), C58(H58A,H58B,H58C), C60(H60A,H60B,H60C), C61(H61A,H61B,H61C),
 C62(H62A,H62B,H62C), C64(H64A,H64B,H64C), C72(H72A,H72B,H72C)
;
_shelx_shelxl_version_number 2018/1
_olex2_submission_special_instructions 'No special instructions were received'
_oxdiff_exptl_absorpt_empirical_details
;
Empirical correction (ABSPACK) includes:
- Absorption correction using spherical harmonics
- Frame scaling
;
_oxdiff_exptl_absorpt_empirical_full_max 2.515
_oxdiff_exptl_absorpt_empirical_full_min 0.480

loop_
_space_group_symop_operation_xyz
'x, y, z'
'-x+1/2, y+1/2, -z+1/2'
'-x, -y, -z'
'x-1/2, -y-1/2, z-1/2'

loop_
_atom_site_label
_atom_site_type_symbol
_atom_site_fract_x
_atom_site_fract_y
_atom_site_fract_z
_atom_site_U_iso_or_equiv
_atom_site_adp_type
_atom_site_occupancy
_atom_site_site_symmetry_order
_atom_site_calc_flag
_atom_site_refinement_flags_posn
_atom_site_refinement_flags_occupancy
_atom_site_disorder_assembly
_atom_site_disorder_group
Cu1 Cu 0.57164(4) 0.72039(3) 0.54889(2) 0.02168(19) Uani 1 1 d . . . .
O1 O 0.5913(3) 0.7376(2) 0.49034(10) 0.0330(7) Uani 1 1 d D . . .
H1A H 0.656(2) 0.757(3) 0.4899(16) 0.039(14) Uiso 1 1 d D . . .
H1B H 0.539(3) 0.769(3) 0.4810(16) 0.044(16) Uiso 1 1 d D . . .
O2 O 0.7312(3) 0.60260(17) 0.79256(9) 0.0320(7) Uani 1 1 d . . . .
O3 O 0.5525(2) 0.84769(17) 0.73498(9) 0.0275(7) Uani 1 1 d . . . .
N1 N 0.4867(3) 0.5987(2) 0.54717(10) 0.0246(8) Uani 1 1 d . . . .
N2 N 0.4156(3) 0.7576(2) 0.54238(10) 0.0226(7) Uani 1 1 d . . . .
N3 N 0.5673(3) 0.73198(18) 0.60992(11) 0.0212(7) Uani 1 1 d . . . .
N4 N 0.4777(3) 0.69533(19) 0.62398(11) 0.0221(7) Uani 1 1 d . . . .
N5 N 0.4997(3) 0.67735(18) 0.66278(10) 0.0189(7) Uani 1 1 d . . . .
N6 N 0.7339(3) 0.6980(2) 0.54979(11) 0.0275(8) Uani 1 1 d . . . .
C1 C 0.3875(3) 0.8380(2) 0.54015(13) 0.0244(9) Uani 1 1 d . . . .
C2 C 0.2798(4) 0.8610(3) 0.53005(14) 0.0308(10) Uani 1 1 d . . . .
H2 H 0.259488 0.917456 0.529486 0.037 Uiso 1 1 calc R . . .
C3 C 0.2022(4) 0.8008(3) 0.52082(15) 0.0334(10) Uani 1 1 d . . . .
H3 H 0.129074 0.815772 0.512870 0.040 Uiso 1 1 calc R . . .
C4 C 0.2321(4) 0.7193(3) 0.52326(15) 0.0326(11) Uani 1 1 d . . . .
H4 H 0.179280 0.677625 0.517084 0.039 Uiso 1 1 calc R . . .
C5 C 0.3394(3) 0.6977(3) 0.53477(12) 0.0226(9) Uani 1 1 d . . . .
C6 C 0.3772(4) 0.6109(2) 0.53961(12) 0.0241(9) Uani 1 1 d . . . .
C7 C 0.3019(4) 0.5468(3) 0.53759(14) 0.0309(10) Uani 1 1 d . . . .
H7 H 0.225747 0.556650 0.531821 0.037 Uiso 1 1 calc R . . .
C8 C 0.3414(4) 0.4667(3) 0.54431(15) 0.0368(11) Uani 1 1 d . . . .
H8 H 0.291969 0.421271 0.542899 0.044 Uiso 1 1 calc R . . .
C9 C 0.4509(4) 0.4541(3) 0.55287(14) 0.0310(10) Uani 1 1 d . . . .
H9 H 0.477580 0.400225 0.558391 0.037 Uiso 1 1 calc R . . .
C10 C 0.5234(4) 0.5211(3) 0.55345(13) 0.0283(10) Uani 1 1 d . . . .
C11 C 0.6454(4) 0.5085(3) 0.56207(14) 0.0317(10) Uani 1 1 d . . . .
H11A H 0.688317 0.542983 0.543214 0.038 Uiso 1 1 calc R . . .
H11B H 0.664186 0.450330 0.556570 0.038 Uiso 1 1 calc R . . .
C12 C 0.6816(4) 0.5293(3) 0.60538(14) 0.0336(11) Uani 1 1 d . . . .
H12A H 0.762080 0.541139 0.605448 0.040 Uiso 1 1 calc R . . .
H12B H 0.643113 0.580280 0.613681 0.040 Uiso 1 1 calc R . . .
C13 C 0.6593(4) 0.4628(3) 0.63698(14) 0.0356(11) Uani 1 1 d . . . .
H13A H 0.580336 0.446305 0.635374 0.043 Uiso 1 1 calc R . . .
H13B H 0.704897 0.413735 0.631008 0.043 Uiso 1 1 calc R . . .
C14 C 0.6857(4) 0.4925(2) 0.67917(14) 0.0276(10) Uani 1 1 d . . . .
C15 C 0.7868(4) 0.5269(2) 0.68985(14) 0.0295(10) Uani 1 1 d . . . .
H15 H 0.844566 0.525885 0.670602 0.035 Uiso 1 1 calc R . . .
C16 C 0.8081(4) 0.5623(2) 0.72667(14) 0.0270(10) Uani 1 1 d . . . .
H16 H 0.879336 0.584293 0.732780 0.032 Uiso 1 1 calc R . . .
C17 C 0.7232(4) 0.5656(2) 0.75512(13) 0.0259(9) Uani 1 1 d . . . .
C18 C 0.6220(3) 0.5264(2) 0.74679(14) 0.0285(10) Uani 1 1 d . . . .
H18 H 0.565741 0.524445 0.766622 0.034 Uiso 1 1 calc R . . .
C19 C 0.6050(4) 0.4905(2) 0.70935(14) 0.0291(10) Uani 1 1 d . . . .
H19 H 0.536448 0.463729 0.703903 0.035 Uiso 1 1 calc R . . .
C20 C 0.8172(4) 0.6634(3) 0.79960(14) 0.0329(10) Uani 1 1 d . . . .
H20A H 0.890081 0.638380 0.793706 0.039 Uiso 1 1 calc R . . .
H20B H 0.817249 0.679014 0.828483 0.039 Uiso 1 1 calc R . . .
C21 C 0.8029(4) 0.7410(3) 0.77395(15) 0.0329(11) Uani 1 1 d . . . .
H21A H 0.856425 0.783036 0.783467 0.040 Uiso 1 1 calc R . . .
H21B H 0.820836 0.727723 0.745589 0.040 Uiso 1 1 calc R . . .
C22 C 0.6863(4) 0.7771(2) 0.77533(14) 0.0292(10) Uani 1 1 d . . . .
H22A H 0.631570 0.732790 0.770276 0.035 Uiso 1 1 calc R . . .
H22B H 0.672900 0.799476 0.802637 0.035 Uiso 1 1 calc R . . .
C23 C 0.6693(3) 0.8447(2) 0.74441(14) 0.0268(9) Uani 1 1 d . . . .
H23A H 0.694459 0.898178 0.755533 0.032 Uiso 1 1 calc R . . .
H23B H 0.712242 0.832811 0.719785 0.032 Uiso 1 1 calc R . . .
C24 C 0.5186(3) 0.8894(2) 0.70111(13) 0.0234(9) Uani 1 1 d . . . .
C25 C 0.4161(3) 0.8663(2) 0.68486(13) 0.0245(9) Uani 1 1 d . . . .
H25 H 0.374395 0.824182 0.697542 0.029 Uiso 1 1 calc R . . .
C26 C 0.3749(3) 0.9038(2) 0.65062(14) 0.0285(10) Uani 1 1 d . . . .
H26 H 0.305245 0.886629 0.639962 0.034 Uiso 1 1 calc R . . .
C27 C 0.4327(3) 0.9667(2) 0.63109(14) 0.0257(9) Uani 1 1 d . . . .
C28 C 0.5344(3) 0.9893(2) 0.64800(14) 0.0277(10) Uani 1 1 d . . . .
H28 H 0.575357 1.032328 0.635741 0.033 Uiso 1 1 calc R . . .
C29 C 0.5781(3) 0.9513(2) 0.68200(13) 0.0241(9) Uani 1 1 d . . . .
H29 H 0.648591 0.967466 0.692295 0.029 Uiso 1 1 calc R . . .
C30 C 0.3840(4) 1.0068(3) 0.59354(14) 0.0313(10) Uani 1 1 d . . . .
H30A H 0.381862 1.067078 0.597724 0.038 Uiso 1 1 calc R . . .
H30B H 0.306715 0.987603 0.589895 0.038 Uiso 1 1 calc R . . .
C31 C 0.4484(4) 0.9887(2) 0.55471(14) 0.0285(10) Uani 1 1 d . . . .
H31A H 0.402998 1.007425 0.531400 0.034 Uiso 1 1 calc R . . .
H31B H 0.517110 1.021992 0.555126 0.034 Uiso 1 1 calc R . . .
C32 C 0.4803(3) 0.8983(2) 0.54775(14) 0.0246(9) Uani 1 1 d . . . .
H32A H 0.530743 0.896104 0.524401 0.030 Uiso 1 1 calc R . . .
H32B H 0.522863 0.879177 0.571671 0.030 Uiso 1 1 calc R . . .
C33 C 0.6025(3) 0.7027(2) 0.67366(12) 0.0183(8) Uani 1 1 d . . . .
H33 H 0.637400 0.696669 0.699339 0.022 Uiso 1 1 calc R . . .
C34 C 0.6460(3) 0.7389(2) 0.64003(12) 0.0192(8) Uani 1 1 d . . . .
C35 C 0.7538(3) 0.7802(2) 0.63488(13) 0.0209(9) Uani 1 1 d . . . .
C36 C 0.7613(3) 0.8517(2) 0.61199(12) 0.0204(8) Uani 1 1 d . . . .
H36 H 0.696568 0.872738 0.599109 0.024 Uiso 1 1 calc R . . .
C37 C 0.8610(3) 0.8931(2) 0.60751(13) 0.0229(9) Uani 1 1 d . . . .
C38 C 0.9553(3) 0.8599(2) 0.62691(14) 0.0263(9) Uani 1 1 d . . . .
H38 H 1.024567 0.886888 0.623971 0.032 Uiso 1 1 calc R . . .
C39 C 0.9502(3) 0.7883(2) 0.65041(14) 0.0263(10) Uani 1 1 d . . . .
C40 C 0.8485(3) 0.7488(2) 0.65411(13) 0.0236(9) Uani 1 1 d . . . .
H40 H 0.843360 0.700145 0.669842 0.028 Uiso 1 1 calc R . . .
C41 C 0.8736(3) 0.9736(2) 0.58378(13) 0.0253(9) Uani 1 1 d . . . .
C42 C 0.7684(4) 0.9939(3) 0.55967(16) 0.0365(11) Uani 1 1 d . . . .
H42A H 0.751757 0.948810 0.540917 0.055 Uiso 1 1 calc GR . . .
H42B H 0.779536 1.044809 0.544435 0.055 Uiso 1 1 calc GR . . .
H42C H 0.706352 1.000978 0.578221 0.055 Uiso 1 1 calc GR . . .
C43 C 0.9700(4) 0.9676(3) 0.55425(16) 0.0400(12) Uani 1 1 d . . . .
H43A H 1.039125 0.957724 0.569284 0.060 Uiso 1 1 calc GR . . .
H43B H 0.976036 1.019228 0.539131 0.060 Uiso 1 1 calc GR . . .
H43C H 0.956608 0.922139 0.535418 0.060 Uiso 1 1 calc GR . . .
C44 C 0.8957(4) 1.0439(2) 0.61402(15) 0.0317(10) Uani 1 1 d . . . .
H44A H 0.831908 1.049737 0.631873 0.048 Uiso 1 1 calc GR . . .
H44B H 0.907127 1.095361 0.599268 0.048 Uiso 1 1 calc GR . . .
H44C H 0.962050 1.031190 0.630166 0.048 Uiso 1 1 calc GR . . .
C45 C 1.0588(4) 0.7575(3) 0.67041(16) 0.0326(11) Uani 1 1 d . . . .
C46 C 1.1441(4) 0.7391(3) 0.63758(16) 0.0346(11) Uani 1 1 d . . . .
H46A H 1.116371 0.694814 0.620141 0.052 Uiso 1 1 calc GR . . .
H46B H 1.214230 0.722089 0.650257 0.052 Uiso 1 1 calc GR . . .
H46C H 1.156302 0.788656 0.621376 0.052 Uiso 1 1 calc GR . . .
C47 C 1.1020(4) 0.8242(3) 0.69930(17) 0.0403(12) Uani 1 1 d . . . .
H47A H 1.116972 0.874603 0.684072 0.060 Uiso 1 1 calc GR . . .
H47B H 1.170416 0.805192 0.712462 0.060 Uiso 1 1 calc GR . . .
H47C H 1.046031 0.835460 0.719816 0.060 Uiso 1 1 calc GR . . .
C48 C 1.0403(4) 0.6799(3) 0.69573(16) 0.0357(11) Uani 1 1 d . . . .
H48A H 0.991910 0.692919 0.718439 0.054 Uiso 1 1 calc GR . . .
H48B H 1.111685 0.659688 0.706042 0.054 Uiso 1 1 calc GR . . .
H48C H 1.005347 0.637383 0.678909 0.054 Uiso 1 1 calc GR . . .
C49 C 0.4187(3) 0.6342(2) 0.68616(12) 0.0202(8) Uani 1 1 d . . . .
C50 C 0.3580(3) 0.5725(2) 0.66790(13) 0.0234(9) Uani 1 1 d . . . .
H50 H 0.368489 0.560192 0.640173 0.028 Uiso 1 1 calc R . . .
C51 C 0.2812(4) 0.5283(2) 0.69034(14) 0.0271(10) Uani 1 1 d . . . .
C52 C 0.2702(3) 0.5480(2) 0.73103(13) 0.0255(9) Uani 1 1 d . . . .
H52 H 0.218831 0.517763 0.746700 0.031 Uiso 1 1 calc R . . .
C53 C 0.3321(3) 0.6108(2) 0.74992(13) 0.0221(9) Uani 1 1 d . . . .
C54 C 0.4063(3) 0.6548(2) 0.72634(12) 0.0209(8) Uani 1 1 d . . . .
H54 H 0.448117 0.698703 0.737773 0.025 Uiso 1 1 calc R . . .
C55 C 0.2127(4) 0.4584(3) 0.67028(15) 0.0314(10) Uani 1 1 d . . . .
C56 C 0.1525(4) 0.4922(3) 0.63179(15) 0.0397(12) Uani 1 1 d . . . .
H56A H 0.099845 0.535090 0.639559 0.060 Uiso 1 1 calc GR . . .
H56B H 0.112562 0.447264 0.618293 0.060 Uiso 1 1 calc GR . . .
H56C H 0.207289 0.515321 0.613351 0.060 Uiso 1 1 calc GR . . .
C57 C 0.1228(4) 0.4253(3) 0.69815(16) 0.0376(11) Uani 1 1 d . . . .
H57A H 0.157377 0.402426 0.722579 0.056 Uiso 1 1 calc GR . . .
H57B H 0.080703 0.382120 0.684146 0.056 Uiso 1 1 calc GR . . .
H57C H 0.072632 0.470101 0.705576 0.056 Uiso 1 1 calc GR . . .
C58 C 0.2921(5) 0.3900(3) 0.65850(18) 0.0456(13) Uani 1 1 d . . . .
H58A H 0.347348 0.411641 0.639830 0.068 Uiso 1 1 calc GR . . .
H58B H 0.250477 0.345473 0.645353 0.068 Uiso 1 1 calc GR . . .
H58C H 0.329473 0.368733 0.682746 0.068 Uiso 1 1 calc GR . . .
C59 C 0.3147(4) 0.6289(2) 0.79481(13) 0.0271(9) Uani 1 1 d . . . .
C60 C 0.1958(4) 0.6619(3) 0.80101(16) 0.0426(12) Uani 1 1 d . . . .
H60A H 0.187061 0.714348 0.786793 0.064 Uiso 1 1 calc GR . . .
H60B H 0.182974 0.670072 0.829894 0.064 Uiso 1 1 calc GR . . .
H60C H 0.142098 0.622044 0.790287 0.064 Uiso 1 1 calc GR . . .
C61 C 0.3286(4) 0.5494(3) 0.81963(14) 0.0300(10) Uani 1 1 d . . . .
H61A H 0.271325 0.509778 0.811530 0.045 Uiso 1 1 calc GR . . .
H61B H 0.321247 0.562041 0.848398 0.045 Uiso 1 1 calc GR . . .
H61C H 0.401995 0.525833 0.814749 0.045 Uiso 1 1 calc GR . . .
C62 C 0.3986(4) 0.6915(3) 0.81106(14) 0.0375(11) Uani 1 1 d . . . .
H62A H 0.473596 0.668838 0.809074 0.056 Uiso 1 1 calc GR . . .
H62B H 0.382415 0.703670 0.839365 0.056 Uiso 1 1 calc GR . . .
H62C H 0.393496 0.742228 0.795146 0.056 Uiso 1 1 calc GR . . .
C63 C 0.8242(4) 0.6852(3) 0.54766(16) 0.0419(12) Uani 1 1 d . . . .
C64 C 0.9398(5) 0.6662(6) 0.5444(2) 0.084(2) Uani 1 1 d . . . .
H64A H 0.956605 0.651820 0.516426 0.126 Uiso 1 1 calc GR . . .
H64B H 0.957948 0.619626 0.562078 0.126 Uiso 1 1 calc GR . . .
H64C H 0.983855 0.714159 0.552573 0.126 Uiso 1 1 calc GR . . .
N71 N 0.9169(6) 0.4309(5) 0.5439(3) 0.056(2) Uani 0.6 1 d . P A 1
C71 C 0.9181(6) 0.3810(6) 0.5684(3) 0.042(2) Uani 0.6 1 d . P A 1
C72 C 0.9197(6) 0.3155(5) 0.5973(3) 0.041(2) Uani 0.6 1 d . P A 1
H72A H 0.918195 0.338551 0.624611 0.062 Uiso 0.6 1 calc GR P A 1
H72B H 0.987381 0.282915 0.594001 0.062 Uiso 0.6 1 calc GR P A 1
H72C H 0.854777 0.280261 0.593034 0.062 Uiso 0.6 1 calc GR P A 1
Cl21 Cl 0.85094(11) 0.80787(10) 0.45262(4) 0.0517(4) Uani 1 1 d . . . .
O21 O 0.8617(4) 0.8359(3) 0.41292(12) 0.0740(14) Uani 1 1 d . . . .
O22 O 0.9558(3) 0.8090(3) 0.47269(15) 0.0685(13) Uani 1 1 d . . . .
O23 O 0.7730(4) 0.8595(4) 0.47299(15) 0.0994(19) Uani 1 1 d . . . .
O24 O 0.8092(5) 0.7264(3) 0.45327(16) 0.0911(18) Uani 1 1 d . . . .
Cl31 Cl 0.61020(11) 0.22943(7) 0.58532(4) 0.0431(4) Uani 1 1 d . . . .
O31 O 0.5431(4) 0.2533(3) 0.61656(17) 0.0801(14) Uani 1 1 d . . . .
O32 O 0.5519(4) 0.1778(2) 0.55646(13) 0.0659(13) Uani 1 1 d . . . .
O33 O 0.7019(4) 0.1833(3) 0.59991(14) 0.0711(13) Uani 1 1 d . . . .
O34 O 0.6451(4) 0.3004(2) 0.56374(14) 0.0709(13) Uani 1 1 d . . . .
O81 O 0.9644(10) 0.4949(7) 0.5253(5) 0.091(4) Uani 0.4 1 d . P B 2

loop_
_atom_site_aniso_label
_atom_site_aniso_U_11
_atom_site_aniso_U_22
_atom_site_aniso_U_33
_atom_site_aniso_U_23
_atom_site_aniso_U_13
_atom_site_aniso_U_12
Cu1 0.0204(3) 0.0236(3) 0.0210(3) 0.0011(2) -0.0024(2) -0.00046(17)
O1 0.0242(18) 0.0473(19) 0.0274(18) 0.0062(15) -0.0027(14) -0.0041(15)
O2 0.0444(19) 0.0266(14) 0.0250(17) 0.0016(13) -0.0040(14) 0.0025(13)
O3 0.0262(16) 0.0286(14) 0.0277(17) 0.0033(13) 0.0015(13) 0.0019(12)
N1 0.0273(19) 0.0266(17) 0.0199(19) -0.0028(15) -0.0007(15) -0.0002(14)
N2 0.0238(18) 0.0223(16) 0.0217(19) -0.0010(15) -0.0047(15) -0.0004(13)
N3 0.0200(17) 0.0195(15) 0.024(2) 0.0028(14) -0.0024(15) 0.0009(12)
N4 0.0200(17) 0.0191(15) 0.027(2) 0.0020(15) -0.0049(15) -0.0002(13)
N5 0.0206(17) 0.0177(15) 0.0184(18) 0.0014(13) -0.0010(14) -0.0012(12)
N6 0.029(2) 0.0314(18) 0.022(2) -0.0012(16) -0.0019(16) 0.0040(15)
C1 0.024(2) 0.028(2) 0.021(2) 0.0032(18) -0.0063(17) -0.0019(16)
C2 0.032(2) 0.032(2) 0.029(3) 0.004(2) -0.0059(19) 0.0035(18)
C3 0.025(2) 0.039(2) 0.036(3) -0.002(2) -0.005(2) 0.0036(18)
C4 0.024(2) 0.040(3) 0.033(3) -0.007(2) -0.005(2) -0.0051(18)
C5 0.022(2) 0.033(2) 0.014(2) -0.0017(18) 0.0038(16) -0.0033(16)
C6 0.035(2) 0.026(2) 0.011(2) -0.0024(17) 0.0040(17) -0.0060(17)
C7 0.030(2) 0.035(2) 0.028(3) -0.006(2) -0.001(2) -0.0047(18)
C8 0.049(3) 0.028(2) 0.034(3) -0.002(2) 0.000(2) -0.015(2)
C9 0.040(3) 0.026(2) 0.027(3) -0.0053(19) 0.001(2) -0.0012(18)
C10 0.038(3) 0.026(2) 0.020(2) -0.0039(18) 0.0018(19) -0.0008(18)
C11 0.042(3) 0.022(2) 0.032(3) -0.0030(19) -0.005(2) 0.0046(18)
C12 0.042(3) 0.026(2) 0.032(3) 0.002(2) -0.008(2) 0.0010(19)
C13 0.051(3) 0.023(2) 0.032(3) -0.001(2) -0.009(2) 0.0038(19)
C14 0.037(2) 0.0173(18) 0.028(2) 0.0031(18) -0.0068(19) 0.0030(16)
C15 0.039(3) 0.0198(19) 0.030(3) 0.0038(19) 0.002(2) 0.0038(17)
C16 0.028(2) 0.0213(19) 0.031(3) 0.0069(18) -0.0020(19) 0.0007(16)
C17 0.037(2) 0.0182(18) 0.022(2) 0.0032(17) -0.0056(19) 0.0032(16)
C18 0.025(2) 0.025(2) 0.035(3) 0.0082(19) -0.0027(19) 0.0052(16)
C19 0.028(2) 0.026(2) 0.033(3) 0.0079(19) -0.005(2) 0.0022(17)
C20 0.043(3) 0.029(2) 0.026(3) -0.004(2) -0.008(2) 0.0031(19)
C21 0.034(3) 0.026(2) 0.038(3) -0.002(2) -0.011(2) -0.0016(18)
C22 0.035(3) 0.024(2) 0.028(3) -0.0020(18) -0.005(2) 0.0016(17)
C23 0.029(2) 0.024(2) 0.027(2) -0.0033(18) -0.0030(18) -0.0025(16)
C24 0.023(2) 0.0231(19) 0.024(2) -0.0026(17) 0.0027(17) 0.0049(16)
C25 0.020(2) 0.0224(19) 0.032(2) 0.0013(18) 0.0094(18) 0.0012(15)
C26 0.020(2) 0.023(2) 0.042(3) 0.0017(19) -0.0002(19) 0.0038(16)
C27 0.021(2) 0.028(2) 0.029(2) -0.0019(19) 0.0050(18) 0.0032(16)
C28 0.027(2) 0.0217(19) 0.034(3) 0.0007(19) -0.0003(19) -0.0031(16)
C29 0.026(2) 0.0207(19) 0.026(2) -0.0064(18) 0.0017(18) -0.0027(15)
C30 0.029(2) 0.027(2) 0.038(3) 0.003(2) -0.006(2) 0.0035(17)
C31 0.028(2) 0.023(2) 0.034(3) 0.0065(19) -0.0076(19) 0.0019(16)
C32 0.022(2) 0.025(2) 0.027(2) 0.0017(18) 0.0014(17) 0.0006(16)
C33 0.0155(19) 0.0199(17) 0.019(2) -0.0008(16) -0.0006(16) 0.0026(14)
C34 0.021(2) 0.0139(16) 0.023(2) 0.0039(16) -0.0040(16) 0.0017(14)
C35 0.022(2) 0.0200(18) 0.021(2) -0.0006(16) 0.0000(17) -0.0017(14)
C36 0.021(2) 0.0210(18) 0.019(2) 0.0007(16) -0.0007(16) 0.0025(15)
C37 0.025(2) 0.0231(19) 0.021(2) 0.0044(17) 0.0002(17) -0.0012(16)
C38 0.017(2) 0.028(2) 0.034(3) 0.0033(19) -0.0013(18) -0.0009(15)
C39 0.018(2) 0.024(2) 0.036(3) 0.0050(18) -0.0033(18) 0.0037(15)
C40 0.023(2) 0.0201(18) 0.028(2) 0.0071(18) -0.0018(17) -0.0004(16)
C41 0.028(2) 0.023(2) 0.025(2) 0.0063(18) 0.0023(18) -0.0005(16)
C42 0.035(3) 0.032(2) 0.043(3) 0.012(2) -0.012(2) -0.0034(19)
C43 0.044(3) 0.032(2) 0.044(3) 0.016(2) 0.011(2) 0.002(2)
C44 0.036(3) 0.025(2) 0.034(3) 0.005(2) -0.001(2) 0.0007(18)
C45 0.021(2) 0.031(2) 0.046(3) 0.010(2) -0.008(2) -0.0009(17)
C46 0.020(2) 0.039(2) 0.045(3) 0.007(2) -0.001(2) 0.0023(18)
C47 0.030(3) 0.039(3) 0.051(3) 0.006(2) -0.021(2) -0.003(2)
C48 0.022(2) 0.036(2) 0.049(3) 0.014(2) -0.013(2) 0.0023(18)
C49 0.0170(19) 0.0179(18) 0.026(2) 0.0033(16) 0.0006(16) 0.0032(14)
C50 0.026(2) 0.0190(18) 0.025(2) 0.0016(17) -0.0011(17) 0.0019(15)
C51 0.030(2) 0.0180(19) 0.033(3) 0.0026(18) 0.0002(19) -0.0034(16)
C52 0.024(2) 0.026(2) 0.026(2) 0.0066(18) 0.0058(18) 0.0000(16)
C53 0.025(2) 0.0195(18) 0.022(2) 0.0030(17) 0.0024(17) 0.0036(15)
C54 0.0180(19) 0.0210(18) 0.024(2) 0.0014(17) 0.0001(16) 0.0022(15)
C55 0.035(3) 0.026(2) 0.033(3) -0.002(2) 0.006(2) -0.0118(18)
C56 0.044(3) 0.041(3) 0.034(3) -0.001(2) -0.005(2) -0.016(2)
C57 0.036(3) 0.036(2) 0.040(3) 0.000(2) 0.004(2) -0.016(2)
C58 0.055(3) 0.027(2) 0.054(4) -0.011(2) 0.003(3) -0.008(2)
C59 0.037(2) 0.025(2) 0.020(2) 0.0033(18) 0.0048(18) 0.0006(17)
C60 0.052(3) 0.049(3) 0.027(3) -0.002(2) 0.004(2) 0.017(2)
C61 0.034(2) 0.032(2) 0.024(2) 0.0047(19) -0.0028(19) -0.0040(18)
C62 0.053(3) 0.038(2) 0.022(2) -0.004(2) 0.011(2) -0.013(2)
C63 0.034(3) 0.053(3) 0.039(3) 0.008(2) -0.011(2) 0.006(2)
C64 0.036(3) 0.140(7) 0.075(5) 0.033(5) 0.006(3) 0.031(4)
N71 0.022(4) 0.045(4) 0.100(7) 0.012(5) -0.008(4) -0.003(3)
C71 0.014(4) 0.055(5) 0.057(6) -0.016(5) -0.006(4) -0.005(3)
C72 0.023(4) 0.052(5) 0.048(5) -0.012(4) 0.005(4) 0.007(3)
Cl21 0.0371(7) 0.0817(10) 0.0364(8) 0.0056(7) -0.0027(6) -0.0183(6)
O21 0.081(3) 0.107(4) 0.034(2) 0.022(2) 0.006(2) -0.016(3)
O22 0.039(2) 0.082(3) 0.084(3) 0.000(3) -0.021(2) -0.008(2)
O23 0.069(3) 0.172(5) 0.058(3) -0.021(4) 0.004(3) 0.037(3)
O24 0.102(4) 0.095(4) 0.076(4) 0.024(3) -0.023(3) -0.057(3)
Cl31 0.0549(8) 0.0338(6) 0.0403(8) 0.0010(5) -0.0156(6) 0.0060(5)
O31 0.061(3) 0.095(3) 0.084(4) 0.013(3) 0.027(3) 0.020(3)
O32 0.091(3) 0.041(2) 0.065(3) -0.002(2) -0.033(3) -0.009(2)
O33 0.075(3) 0.071(3) 0.068(3) 0.008(2) -0.016(2) 0.030(2)
O34 0.106(4) 0.041(2) 0.065(3) 0.014(2) 0.000(3) 0.002(2)
O81 0.077(8) 0.053(6) 0.143(13) -0.045(8) 0.000(8) 0.002(6)

loop_
_atom_type_symbol
_atom_type_description
_atom_type_scat_dispersion_real
_atom_type_scat_dispersion_imag
_atom_type_scat_source
C C 0.0033 0.0016 'International Tables Vol C Tables 4.2.6.8 and 6.1.1.4'
H H 0.0000 0.0000 'International Tables Vol C Tables 4.2.6.8 and 6.1.1.4'
Cl Cl 0.1484 0.1585 'International Tables Vol C Tables 4.2.6.8 and 6.1.1.4'
Cu Cu 0.3201 1.2651 'International Tables Vol C Tables 4.2.6.8 and 6.1.1.4'
N N 0.0061 0.0033 'International Tables Vol C Tables 4.2.6.8 and 6.1.1.4'
O O 0.0106 0.0060 'International Tables Vol C Tables 4.2.6.8 and 6.1.1.4'

loop_
_geom_angle_atom_site_label_1
_geom_angle_atom_site_label_2
_geom_angle_atom_site_label_3
_geom_angle
O1 Cu1 N1 99.24(13)
O1 Cu1 N2 88.50(14)
O1 Cu1 N3 165.47(14)
O1 Cu1 N6 84.96(14)
N2 Cu1 N1 80.37(13)
N2 Cu1 N3 92.61(14)
N2 Cu1 N6 170.95(15)
N3 Cu1 N1 95.23(13)
N6 Cu1 N1 106.84(14)
N6 Cu1 N3 92.16(14)
Cu1 O1 H1A 101(4)
Cu1 O1 H1B 110(4)
H1A O1 H1B 116(5)
C17 O2 C20 119.0(4)
C24 O3 C23 118.5(3)
C6 N1 Cu1 108.8(2)
C10 N1 Cu1 132.4(3)
C10 N1 C6 118.7(3)
C1 N2 Cu1 122.5(3)
C1 N2 C5 120.9(3)
C5 N2 Cu1 116.1(3)
N4 N3 Cu1 109.8(2)
N4 N3 C34 110.0(3)
C34 N3 Cu1 134.8(3)
N3 N4 N5 106.3(3)
N4 N5 C33 111.2(3)
N4 N5 C49 119.6(3)
C33 N5 C49 129.2(3)
C63 N6 Cu1 175.5(4)
N2 C1 C2 120.5(4)
N2 C1 C32 115.7(3)
C2 C1 C32 123.8(4)
C1 C2 H2 120.3
C3 C2 C1 119.4(4)
C3 C2 H2 120.3
C2 C3 H3 120.3
C4 C3 C2 119.5(4)
C4 C3 H3 120.3
C3 C4 H4 120.0
C3 C4 C5 120.0(4)
C5 C4 H4 120.0
N2 C5 C4 119.7(4)
N2 C5 C6 116.9(4)
C4 C5 C6 123.4(4)
N1 C6 C5 116.9(3)
N1 C6 C7 122.5(4)
C7 C6 C5 120.5(4)
C6 C7 H7 121.0
C6 C7 C8 118.0(4)
C8 C7 H7 121.0
C7 C8 H8 120.0
C9 C8 C7 120.0(4)
C9 C8 H8 120.0
C8 C9 H9 120.3
C8 C9 C10 119.4(4)
C10 C9 H9 120.3
N1 C10 C9 121.4(4)
N1 C10 C11 118.2(4)
C9 C10 C11 120.4(4)
C10 C11 H11A 108.6
C10 C11 H11B 108.6
C10 C11 C12 114.5(4)
H11A C11 H11B 107.6
C12 C11 H11A 108.6
C12 C11 H11B 108.6
C11 C12 H12A 108.4
C11 C12 H12B 108.4
H12A C12 H12B 107.4
C13 C12 C11 115.7(4)
C13 C12 H12A 108.4
C13 C12 H12B 108.4
C12 C13 H13A 109.3
C12 C13 H13B 109.3
H13A C13 H13B 107.9
C14 C13 C12 111.7(4)
C14 C13 H13A 109.3
C14 C13 H13B 109.3
C15 C14 C13 122.9(5)
C15 C14 C19 116.3(4)
C19 C14 C13 120.7(4)
C14 C15 H15 118.2
C16 C15 C14 123.7(5)
C16 C15 H15 118.2
C15 C16 H16 120.6
C15 C16 C17 118.8(4)
C17 C16 H16 120.6
O2 C17 C16 125.1(4)
O2 C17 C18 115.3(4)
C16 C17 C18 119.5(4)
C17 C18 H18 120.4
C19 C18 C17 119.3(4)
C19 C18 H18 120.4
C14 C19 H19 118.9
C18 C19 C14 122.1(4)
C18 C19 H19 118.9
O2 C20 H20A 108.9
O2 C20 H20B 108.9
O2 C20 C21 113.3(3)
H20A C20 H20B 107.7
C21 C20 H20A 108.9
C21 C20 H20B 108.9
C20 C21 H21A 108.9
C20 C21 H21B 108.9
H21A C21 H21B 107.7
C22 C21 C20 113.5(4)
C22 C21 H21A 108.9
C22 C21 H21B 108.9
C21 C22 H22A 109.2
C21 C22 H22B 109.2
H22A C22 H22B 107.9
C23 C22 C21 112.2(4)
C23 C22 H22A 109.2
C23 C22 H22B 109.2
O3 C23 C22 107.2(3)
O3 C23 H23A 110.3
O3 C23 H23B 110.3
C22 C23 H23A 110.3
C22 C23 H23B 110.3
H23A C23 H23B 108.5
O3 C24 C25 116.0(4)
O3 C24 C29 125.4(4)
C29 C24 C25 118.5(4)
C24 C25 H25 119.7
C26 C25 C24 120.7(4)
C26 C25 H25 119.7
C25 C26 H26 119.1
C25 C26 C27 121.8(4)
C27 C26 H26 119.1
C26 C27 C30 120.1(4)
C28 C27 C26 116.6(4)
C28 C27 C30 123.3(4)
C27 C28 H28 118.8
C29 C28 C27 122.4(4)
C29 C28 H28 118.8
C24 C29 H29 120.0
C28 C29 C24 120.0(4)
C28 C29 H29 120.0
C27 C30 H30A 108.7
C27 C30 H30B 108.7
C27 C30 C31 114.2(3)
H30A C30 H30B 107.6
C31 C30 H30A 108.7
C31 C30 H30B 108.7
C30 C31 H31A 108.3
C30 C31 H31B 108.3
H31A C31 H31B 107.4
C32 C31 C30 116.0(4)
C32 C31 H31A 108.3
C32 C31 H31B 108.3
C1 C32 C31 117.4(3)
C1 C32 H32A 107.9
C1 C32 H32B 107.9
C31 C32 H32A 107.9
C31 C32 H32B 107.9
H32A C32 H32B 107.2
N5 C33 H33 127.1
N5 C33 C34 105.8(3)
C34 C33 H33 127.1
N3 C34 C35 123.8(4)
C33 C34 N3 106.8(3)
C33 C34 C35 129.4(4)
C36 C35 C34 120.4(3)
C36 C35 C40 119.7(4)
C40 C35 C34 119.9(3)
C35 C36 H36 119.2
C37 C36 C35 121.7(4)
C37 C36 H36 119.2
C36 C37 C38 117.5(4)
C36 C37 C41 124.0(3)
C38 C37 C41 118.4(4)
C37 C38 H38 118.9
C39 C38 C37 122.1(4)
C39 C38 H38 118.9
C38 C39 C45 117.7(4)
C40 C39 C38 118.4(4)
C40 C39 C45 123.9(4)
C35 C40 H40 119.7
C39 C40 C35 120.6(4)
C39 C40 H40 119.7
C37 C41 C44 108.4(3)
C42 C41 C37 111.4(3)
C42 C41 C43 108.2(4)
C42 C41 C44 108.5(4)
C43 C41 C37 110.7(3)
C43 C41 C44 109.6(4)
C41 C42 H42A 109.5
C41 C42 H42B 109.5
C41 C42 H42C 109.5
H42A C42 H42B 109.5
H42A C42 H42C 109.5
H42B C42 H42C 109.5
C41 C43 H43A 109.5
C41 C43 H43B 109.5
C41 C43 H43C 109.5
H43A C43 H43B 109.5
H43A C43 H43C 109.5
H43B C43 H43C 109.5
C41 C44 H44A 109.5
C41 C44 H44B 109.5
C41 C44 H44C 109.5
H44A C44 H44B 109.5
H44A C44 H44C 109.5
H44B C44 H44C 109.5
C46 C45 C39 109.3(4)
C47 C45 C39 108.6(4)
C47 C45 C46 110.8(4)
C48 C45 C39 111.9(4)
C48 C45 C46 109.3(4)
C48 C45 C47 106.9(4)
C45 C46 H46A 109.5
C45 C46 H46B 109.5
C45 C46 H46C 109.5
H46A C46 H46B 109.5
H46A C46 H46C 109.5
H46B C46 H46C 109.5
C45 C47 H47A 109.5
C45 C47 H47B 109.5
C45 C47 H47C 109.5
H47A C47 H47B 109.5
H47A C47 H47C 109.5
H47B C47 H47C 109.5
C45 C48 H48A 109.5
C45 C48 H48B 109.5
C45 C48 H48C 109.5
H48A C48 H48B 109.5
H48A C48 H48C 109.5
H48B C48 H48C 109.5
C50 C49 N5 118.7(4)
C50 C49 C54 122.5(4)
C54 C49 N5 118.8(3)
C49 C50 H50 120.2
C49 C50 C51 119.6(4)
C51 C50 H50 120.2
C50 C51 C55 120.3(4)
C52 C51 C50 117.9(4)
C52 C51 C55 121.9(4)
C51 C52 H52 118.6
C51 C52 C53 122.8(4)
C53 C52 H52 118.6
C52 C53 C59 119.6(4)
C54 C53 C52 117.7(4)
C54 C53 C59 122.7(4)
C49 C54 C53 119.4(4)
C49 C54 H54 120.3
C53 C54 H54 120.3
C51 C55 C56 109.5(3)
C57 C55 C51 112.2(4)
C57 C55 C56 106.9(4)
C58 C55 C51 108.2(4)
C58 C55 C56 109.7(4)
C58 C55 C57 110.5(4)
C55 C56 H56A 109.5
C55 C56 H56B 109.5
C55 C56 H56C 109.5
H56A C56 H56B 109.5
H56A C56 H56C 109.5
H56B C56 H56C 109.5
C55 C57 H57A 109.5
C55 C57 H57B 109.5
C55 C57 H57C 109.5
H57A C57 H57B 109.5
H57A C57 H57C 109.5
H57B C57 H57C 109.5
C55 C58 H58A 109.5
C55 C58 H58B 109.5
C55 C58 H58C 109.5
H58A C58 H58B 109.5
H58A C58 H58C 109.5
H58B C58 H58C 109.5
C53 C59 C60 109.4(4)
C53 C59 C61 110.0(3)
C61 C59 C60 108.4(4)
C62 C59 C53 111.9(4)
C62 C59 C60 109.4(4)
C62 C59 C61 107.7(4)
C59 C60 H60A 109.5
C59 C60 H60B 109.5
C59 C60 H60C 109.5
H60A C60 H60B 109.5
H60A C60 H60C 109.5
H60B C60 H60C 109.5
C59 C61 H61A 109.5
C59 C61 H61B 109.5
C59 C61 H61C 109.5
H61A C61 H61B 109.5
H61A C61 H61C 109.5
H61B C61 H61C 109.5
C59 C62 H62A 109.5
C59 C62 H62B 109.5
C59 C62 H62C 109.5
H62A C62 H62B 109.5
H62A C62 H62C 109.5
H62B C62 H62C 109.5
N6 C63 C64 178.2(7)
C63 C64 H64A 109.5
C63 C64 H64B 109.5
C63 C64 H64C 109.5
H64A C64 H64B 109.5
H64A C64 H64C 109.5
H64B C64 H64C 109.5
N71 C71 C72 176.9(10)
C71 C72 H72A 109.5
C71 C72 H72B 109.5
C71 C72 H72C 109.5
H72A C72 H72B 109.5
H72A C72 H72C 109.5
H72B C72 H72C 109.5
O21 Cl21 O22 110.1(3)
O21 Cl21 O23 108.6(3)
O21 Cl21 O24 110.8(3)
O22 Cl21 O23 110.9(3)
O24 Cl21 O22 108.6(3)
O24 Cl21 O23 107.8(4)
O31 Cl31 O32 112.0(3)
O31 Cl31 O33 110.8(3)
O31 Cl31 O34 109.2(3)
O33 Cl31 O32 106.8(3)
O33 Cl31 O34 111.5(3)
O34 Cl31 O32 106.4(3)

loop_
_geom_bond_atom_site_label_1
_geom_bond_atom_site_label_2
_geom_bond_distance
Cu1 O1 1.977(3)
Cu1 N1 2.228(3)
Cu1 N2 1.986(3)
Cu1 N3 2.032(4)
Cu1 N6 1.991(4)
O1 H1A 0.84(2)
O1 H1B 0.86(2)
O2 C17 1.381(5)
O2 C20 1.449(5)
O3 C23 1.441(5)
O3 C24 1.369(5)
N1 C6 1.356(5)
N1 C10 1.354(5)
N2 C1 1.352(5)
N2 C5 1.361(5)
N3 N4 1.324(5)
N3 C34 1.374(5)
N4 N5 1.342(5)
N5 C33 1.353(5)
N5 C49 1.437(5)
N6 C63 1.112(6)
C1 C2 1.390(6)
C1 C32 1.507(5)
C2 H2 0.9500
C2 C3 1.385(6)
C3 H3 0.9500
C3 C4 1.377(6)
C4 H4 0.9500
C4 C5 1.391(6)
C5 C6 1.492(6)
C6 C7 1.384(6)
C7 H7 0.9500
C7 C8 1.404(6)
C8 H8 0.9500
C8 C9 1.363(7)
C9 H9 0.9500
C9 C10 1.397(6)
C10 C11 1.510(6)
C11 H11A 0.9900
C11 H11B 0.9900
C11 C12 1.533(6)
C12 H12A 0.9900
C12 H12B 0.9900
C12 C13 1.531(7)
C13 H13A 0.9900
C13 H13B 0.9900
C13 C14 1.510(6)
C14 C15 1.384(6)
C14 C19 1.404(6)
C15 H15 0.9500
C15 C16 1.371(6)
C16 H16 0.9500
C16 C17 1.401(6)
C17 C18 1.402(6)
C18 H18 0.9500
C18 C19 1.384(6)
C19 H19 0.9500
C20 H20A 0.9900
C20 H20B 0.9900
C20 C21 1.530(6)
C21 H21A 0.9900
C21 H21B 0.9900
C21 C22 1.525(6)
C22 H22A 0.9900
C22 H22B 0.9900
C22 C23 1.516(6)
C23 H23A 0.9900
C23 H23B 0.9900
C24 C25 1.395(6)
C24 C29 1.393(6)
C25 H25 0.9500
C25 C26 1.377(6)
C26 H26 0.9500
C26 C27 1.401(6)
C27 C28 1.393(6)
C27 C30 1.517(6)
C28 H28 0.9500
C28 C29 1.384(6)
C29 H29 0.9500
C30 H30A 0.9900
C30 H30B 0.9900
C30 C31 1.538(6)
C31 H31A 0.9900
C31 H31B 0.9900
C31 C32 1.538(5)
C32 H32A 0.9900
C32 H32B 0.9900
C33 H33 0.9500
C33 C34 1.369(6)
C34 C35 1.476(5)
C35 C36 1.392(5)
C35 C40 1.399(5)
C36 H36 0.9500
C36 C37 1.387(5)
C37 C38 1.409(5)
C37 C41 1.535(5)
C38 H38 0.9500
C38 C39 1.403(6)
C39 C40 1.391(6)
C39 C45 1.545(6)
C40 H40 0.9500
C41 C42 1.529(6)
C41 C43 1.531(6)
C41 C44 1.541(6)
C42 H42A 0.9800
C42 H42B 0.9800
C42 H42C 0.9800
C43 H43A 0.9800
C43 H43B 0.9800
C43 H43C 0.9800
C44 H44A 0.9800
C44 H44B 0.9800
C44 H44C 0.9800
C45 C46 1.535(7)
C45 C47 1.534(7)
C45 C48 1.533(6)
C46 H46A 0.9800
C46 H46B 0.9800
C46 H46C 0.9800
C47 H47A 0.9800
C47 H47B 0.9800
C47 H47C 0.9800
C48 H48A 0.9800
C48 H48B 0.9800
C48 H48C 0.9800
C49 C50 1.378(5)
C49 C54 1.382(6)
C50 H50 0.9500
C50 C51 1.394(6)
C51 C52 1.393(6)
C51 C55 1.550(6)
C52 H52 0.9500
C52 C53 1.407(6)
C53 C54 1.393(6)
C53 C59 1.532(6)
C54 H54 0.9500
C55 C56 1.560(6)
C55 C57 1.530(6)
C55 C58 1.521(7)
C56 H56A 0.9800
C56 H56B 0.9800
C56 H56C 0.9800
C57 H57A 0.9800
C57 H57B 0.9800
C57 H57C 0.9800
C58 H58A 0.9800
C58 H58B 0.9800
C58 H58C 0.9800
C59 C60 1.547(7)
C59 C61 1.539(6)
C59 C62 1.530(6)
C60 H60A 0.9800
C60 H60B 0.9800
C60 H60C 0.9800
C61 H61A 0.9800
C61 H61B 0.9800
C61 H61C 0.9800
C62 H62A 0.9800
C62 H62B 0.9800
C62 H62C 0.9800
C63 C64 1.434(8)
C64 H64A 0.9800
C64 H64B 0.9800
C64 H64C 0.9800
N71 C71 1.147(12)
C71 C72 1.433(14)
C72 H72A 0.9800
C72 H72B 0.9800
C72 H72C 0.9800
Cl21 O21 1.399(4)
Cl21 O22 1.423(4)
Cl21 O23 1.434(5)
Cl21 O24 1.417(5)
Cl31 O31 1.376(5)
Cl31 O32 1.449(4)
Cl31 O33 1.417(4)
Cl31 O34 1.423(4)

loop_
_geom_hbond_atom_site_label_D
_geom_hbond_atom_site_label_H
_geom_hbond_atom_site_label_A
_geom_hbond_distance_DH
_geom_hbond_distance_HA
_geom_hbond_distance_DA
_geom_hbond_angle_DHA
_geom_hbond_site_symmetry_A
_geom_hbond_publ_flag
O1 H1A O23 0.84(2) 2.25(3) 3.014(8) 150(5) . yes
O1 H1B O32 0.86(2) 1.86(3) 2.689(5) 159(5) 3_666 yes

loop_
_geom_torsion_atom_site_label_1
_geom_torsion_atom_site_label_2
_geom_torsion_atom_site_label_3
_geom_torsion_atom_site_label_4
_geom_torsion
Cu1 N1 C6 C5 -0.5(4)
Cu1 N1 C6 C7 -178.6(3)
Cu1 N1 C10 C9 176.2(3)
Cu1 N1 C10 C11 -2.5(6)
Cu1 N2 C1 C2 171.1(3)
Cu1 N2 C1 C32 -6.9(5)
Cu1 N2 C5 C4 -169.4(3)
Cu1 N2 C5 C6 10.8(5)
Cu1 N3 N4 N5 156.9(2)
Cu1 N3 C34 C33 -148.8(3)
Cu1 N3 C34 C35 32.5(5)
O2 C17 C18 C19 177.4(3)
O2 C20 C21 C22 49.2(5)
O3 C24 C25 C26 -179.4(4)
O3 C24 C29 C28 -179.5(4)
N1 C6 C7 C8 1.0(7)
N1 C10 C11 C12 77.9(5)
N2 C1 C2 C3 -2.4(7)
N2 C1 C32 C31 -167.0(4)
N2 C5 C6 N1 -6.5(6)
N2 C5 C6 C7 171.6(4)
N3 N4 N5 C33 0.4(4)
N3 N4 N5 C49 -177.9(3)
N3 C34 C35 C36 38.6(6)
N3 C34 C35 C40 -143.4(4)
N4 N3 C34 C33 1.5(4)
N4 N3 C34 C35 -177.1(3)
N4 N5 C33 C34 0.6(4)
N4 N5 C49 C50 38.4(5)
N4 N5 C49 C54 -143.1(4)
N5 C33 C34 N3 -1.2(4)
N5 C33 C34 C35 177.3(4)
N5 C49 C50 C51 178.2(3)
N5 C49 C54 C53 -176.8(3)
C1 N2 C5 C4 2.1(6)
C1 N2 C5 C6 -177.6(4)
C1 C2 C3 C4 2.4(7)
C2 C1 C32 C31 15.2(7)
C2 C3 C4 C5 -0.2(8)
C3 C4 C5 N2 -2.0(7)
C3 C4 C5 C6 177.7(4)
C4 C5 C6 N1 173.8(4)
C4 C5 C6 C7 -8.1(7)
C5 N2 C1 C2 0.1(6)
C5 N2 C1 C32 -177.8(4)
C5 C6 C7 C8 -177.0(4)
C6 N1 C10 C9 -0.9(6)
C6 N1 C10 C11 -179.6(4)
C6 C7 C8 C9 0.6(7)
C7 C8 C9 C10 -2.2(7)
C8 C9 C10 N1 2.5(7)
C8 C9 C10 C11 -178.8(4)
C9 C10 C11 C12 -100.8(5)
C10 N1 C6 C5 177.2(4)
C10 N1 C6 C7 -0.8(6)
C10 C11 C12 C13 80.7(5)
C11 C12 C13 C14 -173.6(4)
C12 C13 C14 C15 -52.7(6)
C12 C13 C14 C19 123.6(5)
C13 C14 C15 C16 172.6(4)
C13 C14 C19 C18 -171.9(4)
C14 C15 C16 C17 -1.1(6)
C15 C14 C19 C18 4.7(6)
C15 C16 C17 O2 -176.9(4)
C15 C16 C17 C18 5.6(6)
C16 C17 C18 C19 -4.9(6)
C17 O2 C20 C21 65.1(5)
C17 C18 C19 C14 -0.4(6)
C19 C14 C15 C16 -3.9(6)
C20 O2 C17 C16 19.8(5)
C20 O2 C17 C18 -162.6(3)
C20 C21 C22 C23 -170.3(4)
C21 C22 C23 O3 153.9(4)
C23 O3 C24 C25 156.9(4)
C23 O3 C24 C29 -22.7(6)
C24 O3 C23 C22 -164.5(3)
C24 C25 C26 C27 -0.7(6)
C25 C24 C29 C28 0.9(6)
C25 C26 C27 C28 0.2(6)
C25 C26 C27 C30 -179.7(4)
C26 C27 C28 C29 0.9(6)
C26 C27 C30 C31 -112.3(4)
C27 C28 C29 C24 -1.5(6)
C27 C30 C31 C32 46.8(5)
C28 C27 C30 C31 67.8(5)
C29 C24 C25 C26 0.1(6)
C30 C27 C28 C29 -179.2(4)
C30 C31 C32 C1 66.5(5)
C32 C1 C2 C3 175.4(4)
C33 N5 C49 C50 -139.5(4)
C33 N5 C49 C54 39.1(5)
C33 C34 C35 C36 -139.8(4)
C33 C34 C35 C40 38.2(6)
C34 N3 N4 N5 -1.2(4)
C34 C35 C36 C37 178.2(4)
C34 C35 C40 C39 -178.3(4)
C35 C36 C37 C38 0.3(6)
C35 C36 C37 C41 -178.0(4)
C36 C35 C40 C39 -0.3(6)
C36 C37 C38 C39 -0.8(6)
C36 C37 C41 C42 -10.2(6)
C36 C37 C41 C43 -130.6(4)
C36 C37 C41 C44 109.1(5)
C37 C38 C39 C40 0.7(7)
C37 C38 C39 C45 -179.8(4)
C38 C37 C41 C42 171.5(4)
C38 C37 C41 C43 51.1(5)
C38 C37 C41 C44 -69.2(5)
C38 C39 C40 C35 -0.1(7)
C38 C39 C45 C46 -59.9(5)
C38 C39 C45 C47 61.1(6)
C38 C39 C45 C48 178.9(4)
C40 C35 C36 C37 0.2(6)
C40 C39 C45 C46 119.6(5)
C40 C39 C45 C47 -119.5(5)
C40 C39 C45 C48 -1.6(7)
C41 C37 C38 C39 177.6(4)
C45 C39 C40 C35 -179.6(4)
C49 N5 C33 C34 178.6(3)
C49 C50 C51 C52 -0.9(6)
C49 C50 C51 C55 -179.7(4)
C50 C49 C54 C53 1.7(6)
C50 C51 C52 C53 0.8(6)
C50 C51 C55 C56 -54.0(5)
C50 C51 C55 C57 -172.4(4)
C50 C51 C55 C58 65.5(5)
C51 C52 C53 C54 0.5(6)
C51 C52 C53 C59 179.7(4)
C52 C51 C55 C56 127.3(4)
C52 C51 C55 C57 8.9(6)
C52 C51 C55 C58 -113.2(5)
C52 C53 C54 C49 -1.8(5)
C52 C53 C59 C60 -65.4(5)
C52 C53 C59 C61 53.5(5)
C52 C53 C59 C62 173.1(4)
C54 C49 C50 C51 -0.3(6)
C54 C53 C59 C60 113.7(4)
C54 C53 C59 C61 -127.3(4)
C54 C53 C59 C62 -7.7(5)
C55 C51 C52 C53 179.6(4)
C59 C53 C54 C49 179.1(3)
